data_4107795
loop_
_publ_author_name
'Soo Hyuk Choi'
'Ilia A. Guzei'
'Lara C. Spencer'
'Samuel H. Gellman'

_publ_contact_author_address
;
Department of Chemistry
University of Wisconsin-Madison
1101 University Ave
Madison, WI  53706
USA
;
_publ_contact_author_email iguzei@chem.wisc.edu
_publ_contact_author_fax 608-262-0381
_publ_contact_author_name
;
Guzei, Ilia A. 
;
_publ_contact_author_phone 608-263-4694
_publ_section_title
;
 Crystallographic Characterization of Helical Secondary Structures in
 \a/\b-Peptides with 1:1 Residue Alternation
;
_journal_name_full 'Journal of the American Chemical Society'
_journal_page_first 6544
_journal_page_last 6550
_journal_paper_doi 10.1021/ja800355p
_journal_volume 130
_journal_year 2008
_chemical_absolute_configuration syn
_chemical_formula_moiety 'C41 H62 N6 O9'
_chemical_formula_sum 'C41 H62 N6 O9'
_chemical_formula_weight 782.97
_chemical_name_systematic
; 
 ? 
;
_space_group_IT_number 4
_symmetry_cell_setting monoclinic
_symmetry_Int_Tables_number 4
_symmetry_space_group_name_Hall 'P 2yb'
_symmetry_space_group_name_H-M 'P 1 21 1'
_atom_sites_solution_hydrogens geom
_atom_sites_solution_primary direct
_atom_sites_solution_secondary difmap
_audit_creation_method
;
manual editing of the CIF file 
created by SHELXTL Ver. 6.10
and processed with modiCIfer-09152005. 
;
_cell_angle_alpha 90.00
_cell_angle_beta 114.0530(10)
_cell_angle_gamma 90.00
_cell_formula_units_Z 2
_cell_length_a 10.4365(9)
_cell_length_b 20.2299(18)
_cell_length_c 10.8443(9)
_cell_measurement_reflns_used 9603
_cell_measurement_temperature 100(2)
_cell_measurement_theta_max 28.2589
_cell_measurement_theta_min 2.2834
_cell_volume 2090.7(3)
_computing_cell_refinement 'SAINT Ver. 6.22  (Bruker-AXS, 2003)'
_computing_data_collection 'SMART Ver. 5.622 (Bruker-AXS, 2003)'
_computing_data_reduction 'SAINT Ver. 6.22'
_computing_molecular_graphics 'SHELXTL Ver. 6.10'
_computing_publication_material 'SHELXTL Ver. 6.10'
_computing_structure_refinement 'SHELXTL Ver. 6.10'
_computing_structure_solution 'SHELXTL Ver. 6.10 (Bruker-AXS, 2003)'
_diffrn_ambient_temperature 100(2)
_diffrn_measured_fraction_theta_full 0.996
_diffrn_measured_fraction_theta_max 0.996
_diffrn_measurement_device_type 'Bruker CCD-1000 area detector'
_diffrn_measurement_method '0.30\% \w scans'
_diffrn_radiation_monochromator graphite
_diffrn_radiation_source 'fine-focus sealed tube'
_diffrn_radiation_type Mo-K\a
_diffrn_radiation_wavelength 0.71073
_diffrn_reflns_av_R_equivalents 0.0365
_diffrn_reflns_av_sigmaI/netI 0.0337
_diffrn_reflns_limit_h_max 13
_diffrn_reflns_limit_h_min -13
_diffrn_reflns_limit_k_max 26
_diffrn_reflns_limit_k_min -26
_diffrn_reflns_limit_l_max 14
_diffrn_reflns_limit_l_min -14
_diffrn_reflns_number 27848
_diffrn_reflns_theta_full 28.30
_diffrn_reflns_theta_max 28.30
_diffrn_reflns_theta_min 2.01
_diffrn_standards_number 0
_exptl_absorpt_coefficient_mu 0.088
_exptl_absorpt_correction_T_max 0.9792
_exptl_absorpt_correction_T_min 0.9573
_exptl_absorpt_correction_type multi-scan
_exptl_absorpt_process_details
;
SADABS  (Bruker-AXS, 2003)
;
_exptl_crystal_colour colorless
_exptl_crystal_density_diffrn 1.244
_exptl_crystal_description block
_exptl_crystal_F_000 844
_exptl_crystal_size_max 0.50
_exptl_crystal_size_mid 0.45
_exptl_crystal_size_min 0.24
_refine_diff_density_max 0.282
_refine_diff_density_min -0.217
_refine_diff_density_rms 0.043
_refine_ls_abs_structure_details 'Flack H D (1983), Acta Cryst. A39, 876-881'
_refine_ls_abs_structure_Flack 0.0(4)
_refine_ls_extinction_method none
_refine_ls_goodness_of_fit_ref 1.009
_refine_ls_hydrogen_treatment constr
_refine_ls_matrix_type full
_refine_ls_number_parameters 513
_refine_ls_number_reflns 10199
_refine_ls_number_restraints 1
_refine_ls_restrained_S_all 1.009
_refine_ls_R_factor_all 0.0363
_refine_ls_R_factor_gt 0.0350
_refine_ls_shift/su_max 0.001
_refine_ls_shift/su_mean 0.000
_refine_ls_structure_factor_coef Fsqd
_refine_ls_weighting_details 'calc w=1/[\s^2^(Fo^2^)+(0.0586P)^2^+0.3066P] where P=(Fo^2^+2Fc^2^)/3'
_refine_ls_weighting_scheme calc
_refine_ls_wR_factor_gt 0.0907
_refine_ls_wR_factor_ref 0.0922
_reflns_number_gt 9875
_reflns_number_total 10199
_reflns_threshold_expression I>2\s(I)
_cod_data_source_file ja800355p-file006.cif
_cod_data_source_block gellman60
_cod_original_sg_symbol_Hall 'P 2yb       '
_cod_original_sg_symbol_H-M 'P 1 21 1 '
_cod_database_code 4107795

loop_
_symmetry_equiv_pos_as_xyz
'x, y, z'
'-x, y+1/2, -z'

loop_
_atom_site_label
_atom_site_type_symbol
_atom_site_fract_x
_atom_site_fract_y
_atom_site_fract_z
_atom_site_U_iso_or_equiv
_atom_site_adp_type
_atom_site_occupancy
_atom_site_symmetry_multiplicity
_atom_site_calc_flag
_atom_site_refinement_flags
O1 O 0.73984(9) 0.60435(4) 1.46765(10) 0.02043(18) Uani 1 1 d .
O2 O 0.57561(10) 0.62228(5) 1.25341(10) 0.02258(19) Uani 1 1 d .
O3 O 0.47344(9) 0.76599(5) 1.07988(9) 0.02063(18) Uani 1 1 d .
O4 O 0.13806(9) 0.86511(5) 1.06582(9) 0.02203(19) Uani 1 1 d .
O5 O 0.14442(10) 0.92979(5) 0.74645(10) 0.02241(19) Uani 1 1 d .
O6 O -0.03071(9) 0.74964(5) 0.59960(9) 0.02339(19) Uani 1 1 d .
O7 O -0.35522(9) 0.83892(5) 0.55691(10) 0.0240(2) Uani 1 1 d .
O8 O -0.33893(11) 0.97070(6) 0.26688(10) 0.0321(2) Uani 1 1 d .
O9 O -0.13191(12) 0.96211(5) 0.24889(10) 0.0273(2) Uani 1 1 d .
N1 N 0.75287(10) 0.69505(5) 1.35876(10) 0.0175(2) Uani 1 1 d .
H1 H 0.8273 0.7043 1.4328 0.021 Uiso 1 1 calc R
N2 N 0.50885(10) 0.76746(5) 1.29974(10) 0.0171(2) Uani 1 1 d .
H2 H 0.5719 0.7665 1.3837 0.021 Uiso 1 1 calc R
N3 N 0.33432(11) 0.92420(5) 1.10796(11) 0.0175(2) Uani 1 1 d .
H3 H 0.4223 0.9319 1.1623 0.021 Uiso 1 1 calc R
N4 N 0.31072(10) 0.85664(5) 0.87338(10) 0.01683(19) Uani 1 1 d .
H4 H 0.3799 0.8494 0.9525 0.020 Uiso 1 1 calc R
N5 N -0.01564(10) 0.78832(5) 0.80072(10) 0.0174(2) Uani 1 1 d .
H5 H 0.0414 0.8010 0.8824 0.021 Uiso 1 1 calc R
N6 N -0.14893(11) 0.89542(5) 0.63673(11) 0.0189(2) Uani 1 1 d .
H6 H -0.0585 0.8920 0.6874 0.023 Uiso 1 1 calc R
C1 C 0.76355(16) 0.52997(7) 1.63850(15) 0.0281(3) Uani 1 1 d .
H1A H 0.7878 0.5680 1.6998 0.042 Uiso 1 1 calc R
H1B H 0.8487 0.5125 1.6331 0.042 Uiso 1 1 calc R
H1C H 0.7204 0.4955 1.6726 0.042 Uiso 1 1 calc R
C2 C 0.62665(17) 0.49469(7) 1.39779(16) 0.0281(3) Uani 1 1 d .
H2A H 0.7131 0.4794 1.3919 0.042 Uiso 1 1 calc R
H2B H 0.5606 0.5101 1.3088 0.042 Uiso 1 1 calc R
H2C H 0.5843 0.4582 1.4276 0.042 Uiso 1 1 calc R
C3 C 0.52919(15) 0.58069(7) 1.50465(17) 0.0295(3) Uani 1 1 d .
H3A H 0.4638 0.5936 1.4136 0.044 Uiso 1 1 calc R
H3B H 0.5543 0.6196 1.5636 0.044 Uiso 1 1 calc R
H3C H 0.4846 0.5477 1.5404 0.044 Uiso 1 1 calc R
C4 C 0.66081(14) 0.55146(6) 1.49902(14) 0.0212(2) Uani 1 1 d .
C5 C 0.67977(13) 0.63855(6) 1.35121(13) 0.0177(2) Uani 1 1 d .
C6 C 0.70806(12) 0.74038(6) 1.24418(12) 0.0162(2) Uani 1 1 d .
C7 C 0.79232(13) 0.80454(6) 1.29034(14) 0.0218(2) Uani 1 1 d .
H7A H 0.8926 0.7949 1.3215 0.033 Uiso 1 1 calc R
H7B H 0.7743 0.8241 1.3644 0.033 Uiso 1 1 calc R
H7C H 0.7639 0.8357 1.2146 0.033 Uiso 1 1 calc R
C8 C 0.73127(14) 0.71005(7) 1.12567(13) 0.0215(2) Uani 1 1 d .
H8A H 0.6785 0.6686 1.0985 0.032 Uiso 1 1 calc R
H8B H 0.8314 0.7011 1.1531 0.032 Uiso 1 1 calc R
H8C H 0.6988 0.7410 1.0495 0.032 Uiso 1 1 calc R
C9 C 0.55139(12) 0.75848(6) 1.19941(12) 0.0151(2) Uani 1 1 d .
C10 C 0.36341(12) 0.77861(6) 1.27509(12) 0.0149(2) Uani 1 1 d .
H10 H 0.3036 0.7625 1.1821 0.018 Uiso 1 1 calc R
C11 C 0.32024(13) 0.74159(6) 1.37530(13) 0.0201(2) Uani 1 1 d .
H11A H 0.3032 0.6942 1.3515 0.024 Uiso 1 1 calc R
H11B H 0.3927 0.7457 1.4687 0.024 Uiso 1 1 calc R
C12 C 0.18493(13) 0.77679(7) 1.35928(13) 0.0212(2) Uani 1 1 d .
H12A H 0.1604 0.7674 1.4366 0.025 Uiso 1 1 calc R
H12B H 0.1059 0.7634 1.2746 0.025 Uiso 1 1 calc R
C13 C 0.22076(14) 0.84995(6) 1.35537(13) 0.0214(2) Uani 1 1 d .
H13A H 0.2649 0.8683 1.4479 0.026 Uiso 1 1 calc R
H13B H 0.1351 0.8758 1.3032 0.026 Uiso 1 1 calc R
C14 C 0.32490(12) 0.85247(6) 1.28562(12) 0.0160(2) Uani 1 1 d .
H14 H 0.4107 0.8782 1.3419 0.019 Uiso 1 1 calc R
C15 C 0.25736(12) 0.88125(6) 1.14495(12) 0.0161(2) Uani 1 1 d .
C16 C 0.27159(14) 0.95775(6) 0.97799(13) 0.0199(2) Uani 1 1 d .
H16 H 0.1820 0.9784 0.9715 0.024 Uiso 1 1 calc R
C17 C 0.36740(19) 1.01334(8) 0.97190(17) 0.0353(3) Uani 1 1 d .
H17A H 0.4587 0.9950 0.9843 0.053 Uiso 1 1 calc R
H17B H 0.3801 1.0454 1.0436 0.053 Uiso 1 1 calc R
H17C H 0.3250 1.0353 0.8839 0.053 Uiso 1 1 calc R
C18 C 0.23615(12) 0.91239(6) 0.85556(12) 0.0173(2) Uani 1 1 d .
C19 C 0.28219(12) 0.80754(6) 0.76747(12) 0.0172(2) Uani 1 1 d .
H19 H 0.2282 0.8288 0.6779 0.021 Uiso 1 1 calc R
C20 C 0.41835(13) 0.77641(7) 0.76744(13) 0.0226(3) Uani 1 1 d .
H20A H 0.4315 0.7899 0.6856 0.027 Uiso 1 1 calc R
H20B H 0.5011 0.7909 0.8480 0.027 Uiso 1 1 calc R
C21 C 0.40004(14) 0.70104(8) 0.76935(15) 0.0272(3) Uani 1 1 d .
H21A H 0.4351 0.6791 0.7076 0.033 Uiso 1 1 calc R
H21B H 0.4516 0.6833 0.8616 0.033 Uiso 1 1 calc R
C22 C 0.24199(14) 0.69009(7) 0.72214(14) 0.0227(2) Uani 1 1 d .
H22A H 0.1938 0.6911 0.6224 0.027 Uiso 1 1 calc R
H22B H 0.2222 0.6474 0.7554 0.027 Uiso 1 1 calc R
C23 C 0.19659(12) 0.74828(6) 0.78508(12) 0.0168(2) Uani 1 1 d .
H23 H 0.2253 0.7396 0.8836 0.020 Uiso 1 1 calc R
C24 C 0.04009(12) 0.76135(6) 0.71924(12) 0.0177(2) Uani 1 1 d .
C25 C -0.16744(12) 0.79730(6) 0.75832(12) 0.0181(2) Uani 1 1 d .
C26 C -0.18636(13) 0.83197(7) 0.87579(13) 0.0225(2) Uani 1 1 d .
H26A H -0.1361 0.8742 0.8947 0.034 Uiso 1 1 calc R
H26B H -0.1486 0.8039 0.9563 0.034 Uiso 1 1 calc R
H26C H -0.2864 0.8399 0.8513 0.034 Uiso 1 1 calc R
C27 C -0.24296(14) 0.73071(7) 0.72775(15) 0.0241(3) Uani 1 1 d .
H27A H -0.2094 0.7037 0.8098 0.036 Uiso 1 1 calc R
H27B H -0.2238 0.7079 0.6574 0.036 Uiso 1 1 calc R
H27C H -0.3442 0.7379 0.6964 0.036 Uiso 1 1 calc R
C28 C -0.23157(13) 0.84506(6) 0.63729(12) 0.0178(2) Uani 1 1 d .
C29 C -0.19834(13) 0.95563(6) 0.55789(13) 0.0197(2) Uani 1 1 d .
H29 H -0.3009 0.9514 0.4998 0.024 Uiso 1 1 calc R
C30 C -0.17378(15) 1.01639(7) 0.65069(14) 0.0252(3) Uani 1 1 d .
H30A H -0.2558 1.0244 0.6726 0.030 Uiso 1 1 calc R
H30B H -0.0894 1.0103 0.7358 0.030 Uiso 1 1 calc R
C31 C -0.15354(15) 1.07318(7) 0.56830(15) 0.0257(3) Uani 1 1 d .
H31A H -0.1070 1.1113 0.6266 0.031 Uiso 1 1 calc R
H31B H -0.2442 1.0878 0.4974 0.031 Uiso 1 1 calc R
C32 C -0.05933(14) 1.04214(7) 0.50642(14) 0.0229(3) Uani 1 1 d .
H32A H 0.0397 1.0410 0.5727 0.028 Uiso 1 1 calc R
H32B H -0.0653 1.0671 0.4257 0.028 Uiso 1 1 calc R
C33 C -0.11878(13) 0.97104(6) 0.46761(13) 0.0194(2) Uani 1 1 d .
H33 H -0.0394 0.9392 0.4887 0.023 Uiso 1 1 calc R
C34 C -0.21288(14) 0.96783(6) 0.31841(13) 0.0222(2) Uani 1 1 d .
C35 C -0.2005(2) 0.95944(7) 0.10187(15) 0.0327(3) Uani 1 1 d .
H35A H -0.3032 0.9549 0.0728 0.039 Uiso 1 1 calc R
H35B H -0.1665 0.9205 0.0687 0.039 Uiso 1 1 calc R
C36 C -0.16893(16) 1.02159(7) 0.04298(13) 0.0243(3) Uani 1 1 d .
C37 C -0.27125(15) 1.06933(7) -0.01530(16) 0.0286(3) Uani 1 1 d .
H37 H -0.3631 1.0624 -0.0198 0.034 Uiso 1 1 calc R
C38 C -0.24091(16) 1.12708(7) -0.06709(16) 0.0302(3) Uani 1 1 d .
H38 H -0.3118 1.1594 -0.1072 0.036 Uiso 1 1 calc R
C39 C -0.10719(16) 1.13739(7) -0.06018(15) 0.0279(3) Uani 1 1 d .
H39 H -0.0855 1.1774 -0.0936 0.033 Uiso 1 1 calc R
C40 C -0.00454(16) 1.08940(8) -0.00448(16) 0.0296(3) Uani 1 1 d .
H40 H 0.0869 1.0961 -0.0012 0.036 Uiso 1 1 calc R
C41 C -0.03587(16) 1.03138(8) 0.04654(15) 0.0284(3) Uani 1 1 d .
H41 H 0.0341 0.9984 0.0839 0.034 Uiso 1 1 calc R

loop_
_atom_site_aniso_label
_atom_site_aniso_U_11
_atom_site_aniso_U_22
_atom_site_aniso_U_33
_atom_site_aniso_U_23
_atom_site_aniso_U_13
_atom_site_aniso_U_12
O1 0.0171(4) 0.0200(4) 0.0219(5) 0.0058(3) 0.0056(4) 0.0001(3)
O2 0.0218(4) 0.0194(4) 0.0216(4) 0.0005(4) 0.0038(4) -0.0020(3)
O3 0.0202(4) 0.0250(5) 0.0149(4) 0.0030(3) 0.0053(3) 0.0047(3)
O4 0.0169(4) 0.0270(5) 0.0189(4) 0.0018(4) 0.0040(3) -0.0016(3)
O5 0.0194(4) 0.0242(5) 0.0201(4) 0.0061(4) 0.0045(4) 0.0009(4)
O6 0.0189(4) 0.0313(5) 0.0170(4) -0.0050(4) 0.0042(3) -0.0023(4)
O7 0.0174(4) 0.0285(5) 0.0213(5) -0.0020(4) 0.0030(4) -0.0022(3)
O8 0.0304(5) 0.0374(6) 0.0207(5) 0.0022(4) 0.0024(4) 0.0057(4)
O9 0.0411(6) 0.0248(5) 0.0184(5) 0.0015(4) 0.0145(4) -0.0010(4)
N1 0.0153(4) 0.0183(5) 0.0155(5) 0.0017(4) 0.0027(4) -0.0002(4)
N2 0.0140(4) 0.0218(5) 0.0135(5) -0.0009(4) 0.0035(4) 0.0015(4)
N3 0.0176(4) 0.0162(5) 0.0168(5) -0.0010(4) 0.0052(4) -0.0009(4)
N4 0.0153(4) 0.0191(5) 0.0135(5) 0.0004(4) 0.0033(4) 0.0000(4)
N5 0.0141(4) 0.0215(5) 0.0145(5) -0.0014(4) 0.0036(4) -0.0019(4)
N6 0.0148(4) 0.0212(5) 0.0180(5) 0.0035(4) 0.0038(4) 0.0009(4)
C1 0.0320(7) 0.0249(7) 0.0264(7) 0.0065(5) 0.0110(6) 0.0001(5)
C2 0.0372(7) 0.0164(6) 0.0313(7) 0.0016(5) 0.0146(6) -0.0002(5)
C3 0.0264(7) 0.0246(6) 0.0426(8) 0.0015(6) 0.0192(6) 0.0006(5)
C4 0.0225(6) 0.0168(6) 0.0257(6) 0.0041(5) 0.0115(5) 0.0005(4)
C5 0.0182(5) 0.0159(5) 0.0193(6) 0.0008(4) 0.0079(5) 0.0029(4)
C6 0.0155(5) 0.0175(5) 0.0154(5) 0.0012(4) 0.0060(4) 0.0005(4)
C7 0.0198(5) 0.0196(6) 0.0260(6) 0.0012(5) 0.0091(5) -0.0033(5)
C8 0.0223(6) 0.0254(6) 0.0195(6) -0.0001(5) 0.0113(5) 0.0037(5)
C9 0.0155(5) 0.0130(5) 0.0162(5) 0.0013(4) 0.0058(4) 0.0006(4)
C10 0.0144(5) 0.0153(5) 0.0146(5) -0.0008(4) 0.0055(4) 0.0013(4)
C11 0.0215(5) 0.0190(6) 0.0212(6) 0.0036(5) 0.0101(5) 0.0009(4)
C12 0.0210(6) 0.0248(6) 0.0206(6) 0.0013(5) 0.0112(5) 0.0006(5)
C13 0.0266(6) 0.0215(6) 0.0198(6) -0.0023(5) 0.0133(5) 0.0027(5)
C14 0.0169(5) 0.0149(5) 0.0153(5) -0.0017(4) 0.0057(4) 0.0001(4)
C15 0.0170(5) 0.0148(5) 0.0168(5) -0.0007(4) 0.0071(4) 0.0029(4)
C16 0.0231(6) 0.0158(5) 0.0203(6) 0.0025(5) 0.0083(5) 0.0009(5)
C17 0.0489(9) 0.0226(7) 0.0299(8) 0.0042(6) 0.0115(7) -0.0136(6)
C18 0.0157(5) 0.0186(5) 0.0185(6) 0.0024(4) 0.0080(4) -0.0021(4)
C19 0.0155(5) 0.0232(6) 0.0127(5) -0.0008(4) 0.0057(4) -0.0007(4)
C20 0.0191(6) 0.0320(7) 0.0203(6) -0.0024(5) 0.0116(5) 0.0008(5)
C21 0.0220(6) 0.0304(7) 0.0287(7) -0.0058(6) 0.0097(5) 0.0056(5)
C22 0.0225(6) 0.0225(6) 0.0216(6) -0.0039(5) 0.0076(5) 0.0027(5)
C23 0.0155(5) 0.0197(5) 0.0142(5) -0.0010(4) 0.0048(4) 0.0000(4)
C24 0.0165(5) 0.0179(5) 0.0176(6) 0.0005(4) 0.0058(4) -0.0019(4)
C25 0.0150(5) 0.0223(6) 0.0169(5) -0.0012(5) 0.0065(4) -0.0012(4)
C26 0.0194(5) 0.0315(7) 0.0177(6) -0.0006(5) 0.0088(5) -0.0013(5)
C27 0.0204(6) 0.0233(6) 0.0281(7) 0.0008(5) 0.0091(5) -0.0042(5)
C28 0.0180(5) 0.0202(6) 0.0163(5) -0.0022(4) 0.0082(4) 0.0009(4)
C29 0.0190(5) 0.0212(6) 0.0180(6) 0.0038(5) 0.0067(5) 0.0032(4)
C30 0.0297(7) 0.0254(6) 0.0231(6) 0.0001(5) 0.0134(5) 0.0047(5)
C31 0.0306(7) 0.0209(6) 0.0265(7) -0.0003(5) 0.0125(6) 0.0043(5)
C32 0.0222(6) 0.0233(6) 0.0239(6) 0.0006(5) 0.0100(5) -0.0015(5)
C33 0.0208(5) 0.0198(5) 0.0177(6) 0.0027(5) 0.0079(5) 0.0031(4)
C34 0.0312(6) 0.0161(5) 0.0183(6) 0.0021(5) 0.0090(5) 0.0017(5)
C35 0.0609(10) 0.0208(6) 0.0185(6) -0.0013(5) 0.0182(7) -0.0064(6)
C36 0.0402(7) 0.0183(6) 0.0171(6) -0.0010(5) 0.0143(6) -0.0014(5)
C37 0.0262(7) 0.0284(7) 0.0330(8) 0.0007(6) 0.0138(6) -0.0024(5)
C38 0.0280(7) 0.0236(6) 0.0348(8) 0.0059(6) 0.0085(6) 0.0045(5)
C39 0.0318(7) 0.0244(6) 0.0262(7) 0.0045(5) 0.0104(6) -0.0024(5)
C40 0.0259(6) 0.0366(8) 0.0276(7) 0.0020(6) 0.0123(6) 0.0011(6)
C41 0.0331(7) 0.0295(7) 0.0218(6) 0.0030(5) 0.0103(6) 0.0105(6)

loop_
_atom_type_symbol
_atom_type_description
_atom_type_scat_dispersion_real
_atom_type_scat_dispersion_imag
_atom_type_scat_source
C C 0.0033 0.0016 'International Tables Vol C Tables 4.2.6.8 and 6.1.1.4'
H H 0.0000 0.0000 'International Tables Vol C Tables 4.2.6.8 and 6.1.1.4'
N N 0.0061 0.0033 'International Tables Vol C Tables 4.2.6.8 and 6.1.1.4'
O O 0.0106 0.0060 'International Tables Vol C Tables 4.2.6.8 and 6.1.1.4'

loop_
_geom_angle_atom_site_label_1
_geom_angle_atom_site_label_2
_geom_angle_atom_site_label_3
_geom_angle
_geom_angle_publ_flag
C5 O1 C4 119.88(10) yes
C34 O9 C35 118.31(12) yes
C5 N1 C6 120.02(10) yes
C5 N1 H1 120.0 ?
C6 N1 H1 120.0 ?
C9 N2 C10 122.61(10) yes
C9 N2 H2 118.7 ?
C10 N2 H2 118.7 ?
C15 N3 C16 119.99(10) yes
C15 N3 H3 120.0 ?
C16 N3 H3 120.0 ?
C18 N4 C19 122.78(10) yes
C18 N4 H4 118.6 ?
C19 N4 H4 118.6 ?
C24 N5 C25 122.70(10) yes
C24 N5 H5 118.7 ?
C25 N5 H5 118.7 ?
C28 N6 C29 124.44(11) yes
C28 N6 H6 117.8 ?
C29 N6 H6 117.8 ?
C4 C1 H1A 109.5 ?
C4 C1 H1B 109.5 ?
H1A C1 H1B 109.5 ?
C4 C1 H1C 109.5 ?
H1A C1 H1C 109.5 ?
H1B C1 H1C 109.5 ?
C4 C2 H2A 109.5 ?
C4 C2 H2B 109.5 ?
H2A C2 H2B 109.5 ?
C4 C2 H2C 109.5 ?
H2A C2 H2C 109.5 ?
H2B C2 H2C 109.5 ?
C4 C3 H3A 109.5 ?
C4 C3 H3B 109.5 ?
H3A C3 H3B 109.5 ?
C4 C3 H3C 109.5 ?
H3A C3 H3C 109.5 ?
H3B C3 H3C 109.5 ?
O1 C4 C1 101.75(10) ?
O1 C4 C3 109.10(10) ?
C1 C4 C3 110.75(12) ?
O1 C4 C2 111.65(11) ?
C1 C4 C2 111.35(11) ?
C3 C4 C2 111.80(12) ?
O2 C5 O1 125.97(12) ?
O2 C5 N1 124.17(12) ?
O1 C5 N1 109.86(11) ?
N1 C6 C8 110.96(10) ?
N1 C6 C7 108.17(10) ?
C8 C6 C7 110.35(10) ?
N1 C6 C9 110.29(9) ?
C8 C6 C9 109.88(10) ?
C7 C6 C9 107.10(10) ?
C6 C7 H7A 109.5 ?
C6 C7 H7B 109.5 ?
H7A C7 H7B 109.5 ?
C6 C7 H7C 109.5 ?
H7A C7 H7C 109.5 ?
H7B C7 H7C 109.5 ?
C6 C8 H8A 109.5 ?
C6 C8 H8B 109.5 ?
H8A C8 H8B 109.5 ?
C6 C8 H8C 109.5 ?
H8A C8 H8C 109.5 ?
H8B C8 H8C 109.5 ?
O3 C9 N2 122.86(11) ?
O3 C9 C6 121.43(10) ?
N2 C9 C6 115.67(10) ?
N2 C10 C11 112.49(10) ?
N2 C10 C14 114.63(9) ?
C11 C10 C14 104.89(9) ?
N2 C10 H10 108.2 ?
C11 C10 H10 108.2 ?
C14 C10 H10 108.2 ?
C12 C11 C10 102.54(10) ?
C12 C11 H11A 111.3 ?
C10 C11 H11A 111.3 ?
C12 C11 H11B 111.3 ?
C10 C11 H11B 111.3 ?
H11A C11 H11B 109.2 ?
C11 C12 C13 103.24(10) ?
C11 C12 H12A 111.1 ?
C13 C12 H12A 111.1 ?
C11 C12 H12B 111.1 ?
C13 C12 H12B 111.1 ?
H12A C12 H12B 109.1 ?
C12 C13 C14 105.76(10) ?
C12 C13 H13A 110.6 ?
C14 C13 H13A 110.6 ?
C12 C13 H13B 110.6 ?
C14 C13 H13B 110.6 ?
H13A C13 H13B 108.7 ?
C15 C14 C13 111.83(10) ?
C15 C14 C10 108.81(9) ?
C13 C14 C10 104.78(9) ?
C15 C14 H14 110.4 ?
C13 C14 H14 110.4 ?
C10 C14 H14 110.4 ?
O4 C15 N3 121.16(11) ?
O4 C15 C14 121.54(11) ?
N3 C15 C14 117.28(10) ?
N3 C16 C17 109.97(11) ?
N3 C16 C18 114.47(10) ?
C17 C16 C18 109.62(11) ?
N3 C16 H16 107.5 ?
C17 C16 H16 107.5 ?
C18 C16 H16 107.5 ?
C16 C17 H17A 109.5 ?
C16 C17 H17B 109.5 ?
H17A C17 H17B 109.5 ?
C16 C17 H17C 109.5 ?
H17A C17 H17C 109.5 ?
H17B C17 H17C 109.5 ?
O5 C18 N4 123.91(12) ?
O5 C18 C16 118.72(11) ?
N4 C18 C16 117.34(11) ?
N4 C19 C23 111.90(9) ?
N4 C19 C20 112.57(10) ?
C23 C19 C20 105.02(10) ?
N4 C19 H19 109.1 ?
C23 C19 H19 109.1 ?
C20 C19 H19 109.1 ?
C21 C20 C19 106.44(10) ?
C21 C20 H20A 110.4 ?
C19 C20 H20A 110.4 ?
C21 C20 H20B 110.4 ?
C19 C20 H20B 110.4 ?
H20A C20 H20B 108.6 ?
C22 C21 C20 105.18(11) ?
C22 C21 H21A 110.7 ?
C20 C21 H21A 110.7 ?
C22 C21 H21B 110.7 ?
C20 C21 H21B 110.7 ?
H21A C21 H21B 108.8 ?
C23 C22 C21 103.12(10) ?
C23 C22 H22A 111.1 ?
C21 C22 H22A 111.1 ?
C23 C22 H22B 111.1 ?
C21 C22 H22B 111.1 ?
H22A C22 H22B 109.1 ?
C24 C23 C22 113.23(10) ?
C24 C23 C19 111.77(10) ?
C22 C23 C19 103.94(10) ?
C24 C23 H23 109.2 ?
C22 C23 H23 109.2 ?
C19 C23 H23 109.2 ?
O6 C24 N5 122.28(11) ?
O6 C24 C23 122.25(11) ?
N5 C24 C23 115.45(10) ?
N5 C25 C27 110.74(10) ?
N5 C25 C26 106.47(10) ?
C27 C25 C26 110.69(11) ?
N5 C25 C28 112.42(10) ?
C27 C25 C28 111.13(10) ?
C26 C25 C28 105.15(10) ?
C25 C26 H26A 109.5 ?
C25 C26 H26B 109.5 ?
H26A C26 H26B 109.5 ?
C25 C26 H26C 109.5 ?
H26A C26 H26C 109.5 ?
H26B C26 H26C 109.5 ?
C25 C27 H27A 109.5 ?
C25 C27 H27B 109.5 ?
H27A C27 H27B 109.5 ?
C25 C27 H27C 109.5 ?
H27A C27 H27C 109.5 ?
H27B C27 H27C 109.5 ?
O7 C28 N6 124.36(12) ?
O7 C28 C25 120.20(11) ?
N6 C28 C25 115.06(10) ?
N6 C29 C30 111.02(11) ?
N6 C29 C33 112.70(10) ?
C30 C29 C33 105.20(10) ?
N6 C29 H29 109.3 ?
C30 C29 H29 109.3 ?
C33 C29 H29 109.3 ?
C31 C30 C29 104.15(10) ?
C31 C30 H30A 110.9 ?
C29 C30 H30A 110.9 ?
C31 C30 H30B 110.9 ?
C29 C30 H30B 110.9 ?
H30A C30 H30B 108.9 ?
C30 C31 C32 102.42(11) ?
C30 C31 H31A 111.3 ?
C32 C31 H31A 111.3 ?
C30 C31 H31B 111.3 ?
C32 C31 H31B 111.3 ?
H31A C31 H31B 109.2 ?
C31 C32 C33 103.95(10) ?
C31 C32 H32A 111.0 ?
C33 C32 H32A 111.0 ?
C31 C32 H32B 111.0 ?
C33 C32 H32B 111.0 ?
H32A C32 H32B 109.0 ?
C34 C33 C29 112.64(11) ?
C34 C33 C32 110.03(11) ?
C29 C33 C32 105.79(10) ?
C34 C33 H33 109.4 ?
C29 C33 H33 109.4 ?
C32 C33 H33 109.4 ?
O8 C34 O9 124.11(13) ?
O8 C34 C33 127.21(12) ?
O9 C34 C33 108.67(11) ?
O9 C35 C36 109.74(12) ?
O9 C35 H35A 109.7 ?
C36 C35 H35A 109.7 ?
O9 C35 H35B 109.7 ?
C36 C35 H35B 109.7 ?
H35A C35 H35B 108.2 ?
C37 C36 C41 119.29(13) ?
C37 C36 C35 120.90(14) ?
C41 C36 C35 119.81(14) ?
C36 C37 C38 120.70(13) ?
C36 C37 H37 119.6 ?
C38 C37 H37 119.6 ?
C39 C38 C37 119.80(14) ?
C39 C38 H38 120.1 ?
C37 C38 H38 120.1 ?
C38 C39 C40 120.06(13) ?
C38 C39 H39 120.0 ?
C40 C39 H39 120.0 ?
C39 C40 C41 119.85(14) ?
C39 C40 H40 120.1 ?
C41 C40 H40 120.1 ?
C36 C41 C40 120.26(13) ?
C36 C41 H41 119.9 ?
C40 C41 H41 119.9 ?

loop_
_geom_bond_atom_site_label_1
_geom_bond_atom_site_label_2
_geom_bond_distance
_geom_bond_publ_flag
O1 C5 1.3494(15) yes
O1 C4 1.4729(15) yes
O2 C5 1.2145(16) yes
O3 C9 1.2269(15) yes
O4 C15 1.2338(15) yes
O5 C18 1.2317(15) yes
O6 C24 1.2263(16) yes
O7 C28 1.2344(15) yes
O8 C34 1.2029(18) yes
O9 C34 1.3473(17) yes
O9 C35 1.4584(18) yes
N1 C5 1.3582(16) yes
N1 C6 1.4593(15) yes
N1 H1 0.8800 ?
N2 C9 1.3445(15) yes
N2 C10 1.4475(14) yes
N2 H2 0.8800 ?
N3 C15 1.3505(16) yes
N3 C16 1.4572(16) yes
N3 H3 0.8800 ?
N4 C18 1.3388(16) yes
N4 C19 1.4544(16) yes
N4 H4 0.8800 ?
N5 C24 1.3549(16) yes
N5 C25 1.4698(15) yes
N5 H5 0.8800 ?
N6 C28 1.3363(16) yes
N6 C29 1.4565(16) yes
N6 H6 0.8800 ?
C1 C4 1.5181(19) ?
C1 H1A 0.9800 ?
C1 H1B 0.9800 ?
C1 H1C 0.9800 ?
C2 C4 1.5271(19) ?
C2 H2A 0.9800 ?
C2 H2B 0.9800 ?
C2 H2C 0.9800 ?
C3 C4 1.5194(19) ?
C3 H3A 0.9800 ?
C3 H3B 0.9800 ?
C3 H3C 0.9800 ?
C6 C8 1.5299(17) ?
C6 C7 1.5329(17) ?
C6 C9 1.5479(16) ?
C7 H7A 0.9800 ?
C7 H7B 0.9800 ?
C7 H7C 0.9800 ?
C8 H8A 0.9800 ?
C8 H8B 0.9800 ?
C8 H8C 0.9800 ?
C10 C11 1.5310(16) ?
C10 C14 1.5635(16) ?
C10 H10 1.0000 ?
C11 C12 1.5270(17) ?
C11 H11A 0.9900 ?
C11 H11B 0.9900 ?
C12 C13 1.5312(18) ?
C12 H12A 0.9900 ?
C12 H12B 0.9900 ?
C13 C14 1.5577(16) ?
C13 H13A 0.9900 ?
C13 H13B 0.9900 ?
C14 C15 1.5121(16) ?
C14 H14 1.0000 ?
C16 C17 1.5240(18) ?
C16 C18 1.5301(18) ?
C16 H16 1.0000 ?
C17 H17A 0.9800 ?
C17 H17B 0.9800 ?
C17 H17C 0.9800 ?
C19 C23 1.5527(17) ?
C19 C20 1.5545(17) ?
C19 H19 1.0000 ?
C20 C21 1.538(2) ?
C20 H20A 0.9900 ?
C20 H20B 0.9900 ?
C21 C22 1.5308(19) ?
C21 H21A 0.9900 ?
C21 H21B 0.9900 ?
C22 C23 1.5296(17) ?
C22 H22A 0.9900 ?
C22 H22B 0.9900 ?
C23 C24 1.5156(16) ?
C23 H23 1.0000 ?
C25 C27 1.5273(18) ?
C25 C26 1.5358(17) ?
C25 C28 1.5454(17) ?
C26 H26A 0.9800 ?
C26 H26B 0.9800 ?
C26 H26C 0.9800 ?
C27 H27A 0.9800 ?
C27 H27B 0.9800 ?
C27 H27C 0.9800 ?
C29 C30 1.5424(19) ?
C29 C33 1.5517(17) ?
C29 H29 1.0000 ?
C30 C31 1.5220(19) ?
C30 H30A 0.9900 ?
C30 H30B 0.9900 ?
C31 C32 1.5326(19) ?
C31 H31A 0.9900 ?
C31 H31B 0.9900 ?
C32 C33 1.5550(19) ?
C32 H32A 0.9900 ?
C32 H32B 0.9900 ?
C33 C34 1.5137(18) ?
C33 H33 1.0000 ?
C35 C36 1.5063(19) ?
C35 H35A 0.9900 ?
C35 H35B 0.9900 ?
C36 C37 1.387(2) ?
C36 C41 1.388(2) ?
C37 C38 1.387(2) ?
C37 H37 0.9500 ?
C38 C39 1.383(2) ?
C38 H38 0.9500 ?
C39 C40 1.388(2) ?
C39 H39 0.9500 ?
C40 C41 1.392(2) ?
C40 H40 0.9500 ?
C41 H41 0.9500 ?

loop_
_geom_hbond_atom_site_label_D
_geom_hbond_atom_site_label_H
_geom_hbond_atom_site_label_A
_geom_hbond_distance_DH
_geom_hbond_distance_HA
_geom_hbond_distance_DA
_geom_hbond_angle_DHA
_geom_hbond_site_symmetry_A
N1 H1 O6 0.88 2.03 2.8868(14) 164.0 1_656
N2 H2 O7 0.88 2.26 2.9419(14) 134.8 1_656
N3 H3 O8 0.88 2.41 3.2700(16) 165.9 1_656
N4 H4 O3 0.88 2.15 2.8568(14) 137.4 .
N5 H5 O4 0.88 2.24 3.0808(14) 159.5 .
N6 H6 O5 0.88 2.09 2.8815(14) 148.9 .

loop_
_geom_torsion_atom_site_label_1
_geom_torsion_atom_site_label_2
_geom_torsion_atom_site_label_3
_geom_torsion_atom_site_label_4
_geom_torsion
C5 O1 C4 C1 -177.23(11)
C5 O1 C4 C3 -60.16(15)
C5 O1 C4 C2 63.92(14)
C4 O1 C5 O2 -16.17(18)
C4 O1 C5 N1 163.50(10)
C6 N1 C5 O2 -0.53(18)
C6 N1 C5 O1 179.80(10)
C5 N1 C6 C8 -69.00(14)
C5 N1 C6 C7 169.82(10)
C5 N1 C6 C9 53.00(14)
C10 N2 C9 O3 8.01(19)
C10 N2 C9 C6 -174.20(10)
N1 C6 C9 O3 -143.20(11)
C8 C6 C9 O3 -20.57(16)
C7 C6 C9 O3 99.31(13)
N1 C6 C9 N2 38.97(14)
C8 C6 C9 N2 161.60(11)
C7 C6 C9 N2 -78.52(13)
C9 N2 C10 C11 139.51(11)
C9 N2 C10 C14 -100.77(13)
N2 C10 C11 C12 162.91(10)
C14 C10 C11 C12 37.69(12)
C10 C11 C12 C13 -43.61(12)
C11 C12 C13 C14 32.78(13)
C12 C13 C14 C15 108.29(12)
C12 C13 C14 C10 -9.41(13)
N2 C10 C14 C15 98.99(11)
C11 C10 C14 C15 -137.14(10)
N2 C10 C14 C13 -141.26(10)
C11 C10 C14 C13 -17.39(12)
C16 N3 C15 O4 6.59(17)
C16 N3 C15 C14 -175.06(10)
C13 C14 C15 O4 -43.75(15)
C10 C14 C15 O4 71.51(14)
C13 C14 C15 N3 137.90(11)
C10 C14 C15 N3 -106.83(11)
C15 N3 C16 C17 168.28(12)
C15 N3 C16 C18 -67.81(14)
C19 N4 C18 O5 -5.72(18)
C19 N4 C18 C16 176.36(10)
N3 C16 C18 O5 156.16(11)
C17 C16 C18 O5 -79.75(15)
N3 C16 C18 N4 -25.81(15)
C17 C16 C18 N4 98.29(13)
C18 N4 C19 C23 -100.07(13)
C18 N4 C19 C20 141.92(11)
N4 C19 C20 C21 127.93(11)
C23 C19 C20 C21 5.94(13)
C19 C20 C21 C22 18.87(14)
C20 C21 C22 C23 -36.70(14)
C21 C22 C23 C24 161.81(11)
C21 C22 C23 C19 40.32(12)
N4 C19 C23 C24 86.60(12)
C20 C19 C23 C24 -150.97(10)
N4 C19 C23 C22 -150.93(10)
C20 C19 C23 C22 -28.51(12)
C25 N5 C24 O6 8.63(19)
C25 N5 C24 C23 -172.89(11)
C22 C23 C24 O6 -30.64(17)
C19 C23 C24 O6 86.34(14)
C22 C23 C24 N5 150.88(11)
C19 C23 C24 N5 -92.14(12)
C24 N5 C25 C27 62.19(15)
C24 N5 C25 C26 -177.42(11)
C24 N5 C25 C28 -62.79(15)
C29 N6 C28 O7 11.31(19)
C29 N6 C28 C25 -161.65(11)
N5 C25 C28 O7 151.17(11)
C27 C25 C28 O7 26.41(15)
C26 C25 C28 O7 -93.39(13)
N5 C25 C28 N6 -35.55(15)
C27 C25 C28 N6 -160.31(11)
C26 C25 C28 N6 79.88(12)
C28 N6 C29 C30 116.01(13)
C28 N6 C29 C33 -126.26(13)
N6 C29 C30 C31 150.47(11)
C33 C29 C30 C31 28.27(13)
C29 C30 C31 C32 -42.42(13)
C30 C31 C32 C33 39.94(13)
N6 C29 C33 C34 115.25(12)
C30 C29 C33 C34 -123.65(11)
N6 C29 C33 C32 -124.51(11)
C30 C29 C33 C32 -3.41(13)
C31 C32 C33 C34 99.50(12)
C31 C32 C33 C29 -22.43(13)
C35 O9 C34 O8 0.25(19)
C35 O9 C34 C33 -178.82(11)
C29 C33 C34 O8 18.99(19)
C32 C33 C34 O8 -98.78(16)
C29 C33 C34 O9 -161.99(10)
C32 C33 C34 O9 80.25(13)
C34 O9 C35 C36 111.30(14)
O9 C35 C36 C37 -107.51(17)
O9 C35 C36 C41 72.64(17)
C41 C36 C37 C38 -1.4(2)
C35 C36 C37 C38 178.75(14)
C36 C37 C38 C39 -0.3(2)
C37 C38 C39 C40 1.5(2)
C38 C39 C40 C41 -1.1(2)
C37 C36 C41 C40 1.8(2)
C35 C36 C41 C40 -178.35(13)
C39 C40 C41 C36 -0.5(2)
